data_2021449
loop_
_publ_author_name
'Hajiashrafi, Taraneh'
'Zekriazadeh, Roghayeh'
'Flanagan, Keith J.'
'Kia, Farnoush'
'Bauz\'a, Antonio'
'Frontera, Antonio'
'Senge, Mathias O.'

_publ_section_title
;
 The role of \p--\p stacking and hydrogen-bonding interactions in the
 assembly of a series of isostructural group IIB coordination compounds
;
_journal_coeditor_code SK3704
_journal_issue 2
_journal_name_full 'Acta Crystallographica Section C'
_journal_page_first 178
_journal_page_last 188
_journal_paper_doi 10.1107/S2053229618018314
_journal_volume 75
_journal_year 2019
_chemical_formula_iupac '[Zn I2 (C28 H26 N2 O4)]'
_chemical_formula_moiety 'C28 H26 I2 N2 O4 Zn'
_chemical_formula_sum 'C28 H26 I2 N2 O4 Zn'
_chemical_formula_weight 773.68
_chemical_name_systematic Diiodidobis(2-{(<i>E</i>)-[(2-methoxyphenyl)azaniumylidene]methyl}phenolato-\k<i>O</i>)zinc(II)
_space_group_crystal_system triclinic
_space_group_IT_number 2
_space_group_name_Hall '-P 1'
_space_group_name_H-M_alt 'P -1'
_symmetry_space_group_name_Hall '-P 1'
_symmetry_space_group_name_H-M 'P -1'
_atom_sites_solution_hydrogens geom
_atom_sites_solution_primary dual
_audit_creation_method
;
Olex2 1.2
(compiled 2018.05.29 svn.r3508 for OlexSys, GUI svn.r5506)
;
_cell_angle_alpha 98.56(4)
_cell_angle_beta 100.50(4)
_cell_angle_gamma 110.09(3)
_cell_formula_units_Z 2
_cell_length_a 9.2709(19)
_cell_length_b 10.020(2)
_cell_length_c 16.248(4)
_cell_measurement_reflns_used 4135
_cell_measurement_temperature 100(2)
_cell_measurement_theta_max 51.274
_cell_measurement_theta_min 4.427
_cell_volume 1356.7(7)
_computing_cell_refinement
;
SAINT (Bruker, 2015)
;
_computing_data_collection
;
APEX3 (Bruker, 2016)
;
_computing_data_reduction
;
SAINT (Bruker, 2015)
;
_computing_molecular_graphics
;
OLEX2 (Dolomanov <i>et al.</i>,  2009)
;
_computing_publication_material
;
OLEX2 (Dolomanov <i>et al.</i>,  2009)
;
_computing_structure_refinement
;
SHELXL2014 (Sheldrick, 2015a)
;
_computing_structure_solution
;
SHELXT (Sheldrick, 2015b)
;
_diffrn_ambient_temperature 100(2)
_diffrn_detector 'Bruker APEXII area detector'
_diffrn_detector_area_resol_mean 7.9
_diffrn_measured_fraction_theta_full 0.934
_diffrn_measured_fraction_theta_max 0.933
_diffrn_measurement_device 'Kappa diffractometer'
_diffrn_measurement_device_type 'Bruker APEXII area detector'
_diffrn_measurement_method '\w and \f scans'
_diffrn_radiation_monochromator graphite
_diffrn_radiation_probe x-ray
_diffrn_radiation_type MoK\a
_diffrn_radiation_wavelength 0.71073
_diffrn_reflns_av_R_equivalents 0.116
_diffrn_reflns_av_unetI/netI 0.1380
_diffrn_reflns_limit_h_max 10
_diffrn_reflns_limit_h_min -10
_diffrn_reflns_limit_k_max 12
_diffrn_reflns_limit_k_min -12
_diffrn_reflns_limit_l_max 19
_diffrn_reflns_limit_l_min -19
_diffrn_reflns_number 7281
_diffrn_reflns_theta_full 25.242
_diffrn_reflns_theta_max 25.498
_diffrn_reflns_theta_min 2.223
_diffrn_source 'standard sealed X-ray tube'
_diffrn_standards_number 0
_exptl_absorpt_coefficient_mu 3.218
_exptl_absorpt_correction_T_max 0.745490
_exptl_absorpt_correction_T_min 0.612082
_exptl_absorpt_correction_type multi-scan
_exptl_absorpt_process_details
;
(TWINABS; Bruker, 2012)
;
_exptl_crystal_colour yellow
_exptl_crystal_density_diffrn 1.894
_exptl_crystal_density_method 'not measured'
_exptl_crystal_description Plate
_exptl_crystal_F_000 752
_exptl_crystal_size_max 0.136
_exptl_crystal_size_mid 0.07
_exptl_crystal_size_min 0.03
_refine_diff_density_max 2.188
_refine_diff_density_min -1.177
_refine_ls_extinction_method none
_refine_ls_goodness_of_fit_ref 0.990
_refine_ls_hydrogen_treatment constr
_refine_ls_matrix_type full
_refine_ls_number_parameters 337
_refine_ls_number_reflns 7281
_refine_ls_number_restraints 174
_refine_ls_restrained_S_all 0.979
_refine_ls_R_factor_all 0.1274
_refine_ls_R_factor_gt 0.0667
_refine_ls_shift/su_max 0.000
_refine_ls_shift/su_mean 0.000
_refine_ls_structure_factor_coef Fsqd
_refine_ls_weighting_details 'w=1/[\s^2^(Fo^2^)+(0.1055P)^2^] where P=(Fo^2^+2Fc^2^)/3'
_refine_ls_weighting_scheme calc
_refine_ls_wR_factor_gt 0.1590
_refine_ls_wR_factor_ref 0.1947
_reflns_number_gt 4608
_reflns_number_total 7281
_reflns_threshold_expression 'I > 2\s(I)'
_cod_data_source_file sk3704sup1.cif
_cod_data_source_block Compound_2
_cod_depositor_comments 'Adding full bibliography for 2021448--2021453.cif.'
_cod_original_cell_volume 1356.7(6)
_cod_database_code 2021449
_cod_database_fobs_code 2021449
_shelx_space_group_comment
;
The symmetry employed for this shelxl refinement is uniquely defined
by the following loop, which should always be used as a source of
symmetry information in preference to the above space-group names.
They are only intended as comments.
;
_shelx_estimated_absorpt_t_min 0.669
_shelx_estimated_absorpt_t_max 0.910

loop_
_space_group_symop_operation_xyz
'x, y, z'
'-x, -y, -z'

loop_
_atom_site_type_symbol
_atom_site_label
_atom_site_fract_x
_atom_site_fract_y
_atom_site_fract_z
_atom_site_U_iso_or_equiv
_atom_site_adp_type
_atom_site_calc_flag
_atom_site_occupancy
C C1A 0.334(2) 0.3133(16) 0.8865(11) 0.0165(17) Uani d 1
C C1B 0.130(2) 0.0695(17) 0.6410(10) 0.0129(15) Uani d 1
C C2A 0.396(2) 0.2136(16) 0.8566(11) 0.0167(17) Uani d 1
H H2A 0.3964 0.1941 0.7976 0.020 Uiso calc 1
C C2B 0.035(2) 0.0640(17) 0.7007(10) 0.0131(16) Uani d 1
H H2B 0.0540 0.1491 0.7425 0.016 Uiso calc 1
C C3A 0.457(2) 0.1434(17) 0.9096(11) 0.0166(17) Uani d 1
H H3A 0.4988 0.0757 0.8867 0.020 Uiso calc 1
C C3B -0.086(2) -0.0684(17) 0.6971(10) 0.0129(16) Uani d 1
H H3B -0.1476 -0.0722 0.7380 0.015 Uiso calc 1
C C4A 0.461(2) 0.1669(17) 0.9945(12) 0.0164(17) Uani d 1
H H4A 0.5043 0.1156 1.0299 0.020 Uiso calc 1
C C4B -0.120(2) -0.1964(18) 0.6350(10) 0.0125(16) Uani d 1
H H4B -0.2036 -0.2844 0.6340 0.015 Uiso calc 1
C C5A 0.402(2) 0.2647(16) 1.0300(11) 0.0165(17) Uani d 1
H H5A 0.4031 0.2802 1.0893 0.020 Uiso calc 1
C C5B -0.030(2) -0.1933(18) 0.5759(10) 0.0126(15) Uani d 1
H H5B -0.0511 -0.2793 0.5342 0.015 Uiso calc 1
C C6A 0.339(2) 0.3415(16) 0.9766(11) 0.0164(16) Uani d 1
C C6B 0.095(2) -0.0591(17) 0.5779(10) 0.0127(15) Uani d 1
C C7A 0.286(2) 0.4453(16) 1.0157(12) 0.0165(18) Uani d 1
H H7A 0.2929 0.4567 1.0755 0.020 Uiso calc 1
C C7B 0.179(2) -0.0640(17) 0.5121(10) 0.0127(17) Uani d 1
H H7B 0.1475 -0.1546 0.4723 0.015 Uiso calc 1
C C8A 0.172(2) 0.6273(19) 1.0156(12) 0.0191(17) Uani d 1
C C8B 0.373(2) 0.0414(18) 0.4378(11) 0.0155(17) Uani d 1
C C9A 0.165(2) 0.6426(19) 1.1017(11) 0.0191(17) Uani d 1
H H9A 0.1964 0.5837 1.1361 0.023 Uiso calc 1
C C9B 0.347(2) -0.0865(18) 0.3801(11) 0.0156(17) Uani d 1
H H9B 0.2717 -0.1770 0.3831 0.019 Uiso calc 1
C C10A 0.110(2) 0.7469(18) 1.1353(12) 0.0195(17) Uani d 1
H H10A 0.0986 0.7564 1.1925 0.023 Uiso calc 1
C C10B 0.430(2) -0.0809(17) 0.3198(11) 0.0158(17) Uani d 1
H H10B 0.4100 -0.1677 0.2791 0.019 Uiso calc 1
C C11A 0.073(2) 0.8366(19) 1.0856(11) 0.0193(17) Uani d 1
H H11A 0.0415 0.9105 1.1105 0.023 Uiso calc 1
C C11B 0.544(2) 0.0498(17) 0.3160(11) 0.0155(17) Uani d 1
H H11B 0.6030 0.0498 0.2740 0.019 Uiso calc 1
C C12A 0.081(2) 0.8227(18) 1.0019(12) 0.0193(17) Uani d 1
H H12A 0.0504 0.8825 0.9680 0.023 Uiso calc 1
C C12B 0.573(2) 0.1793(17) 0.3719(10) 0.0154(17) Uani d 1
H H12B 0.6483 0.2691 0.3679 0.018 Uiso calc 1
C C13A 0.137(2) 0.7151(18) 0.9662(11) 0.0193(17) Uani d 1
C C13B 0.489(2) 0.1732(17) 0.4339(10) 0.0153(17) Uani d 1
C C14A 0.098(3) 0.776(2) 0.8298(12) 0.037(6) Uani d 1
H H14A 0.1086 0.7446 0.7719 0.056 Uiso calc 1
H H14B 0.1618 0.8807 0.8517 0.056 Uiso calc 1
H H14C -0.0139 0.7584 0.8274 0.056 Uiso calc 1
C C14B 0.637(2) 0.4251(17) 0.5024(11) 0.017(4) Uani d 1
H H14D 0.6157 0.4646 0.4518 0.026 Uiso calc 1
H H14E 0.7343 0.4063 0.5057 0.026 Uiso calc 1
H H14F 0.6489 0.4959 0.5544 0.026 Uiso calc 1
I I1 0.06551(14) 0.45980(12) 0.65185(7) 0.0183(3) Uani d 1
I I2 0.58382(14) 0.53025(12) 0.73369(7) 0.0185(3) Uani d 1
N N1A 0.2297(17) 0.5259(14) 0.9761(9) 0.015(3) Uani d 1
H H1A 0.2267 0.5179 0.9211 0.018 Uiso calc 1
N N1B 0.2921(16) 0.0437(13) 0.5033(8) 0.010(3) Uani d 1
H H1B 0.3227 0.1268 0.5411 0.012 Uiso calc 1
O O1A 0.2721(14) 0.3821(12) 0.8366(8) 0.017(3) Uani d 1
O O1B 0.2479(14) 0.1894(12) 0.6433(7) 0.015(3) Uani d 1
O O2A 0.1519(15) 0.6952(12) 0.8862(8) 0.021(3) Uani d 1
O O2B 0.5048(13) 0.2897(11) 0.4952(7) 0.014(3) Uani d 1
Zn Zn1 0.2884(3) 0.38214(19) 0.71687(14) 0.0131(4) Uani d 1

loop_
_atom_site_aniso_label
_atom_site_aniso_U_11
_atom_site_aniso_U_22
_atom_site_aniso_U_33
_atom_site_aniso_U_12
_atom_site_aniso_U_13
_atom_site_aniso_U_23
C1A 0.021(4) 0.006(3) 0.021(4) 0.002(3) 0.008(3) 0.004(3)
C1B 0.011(4) 0.015(3) 0.013(3) 0.006(3) 0.001(3) 0.001(3)
C2A 0.021(4) 0.006(3) 0.022(4) 0.002(3) 0.008(3) 0.004(3)
C2B 0.011(4) 0.015(3) 0.013(3) 0.006(3) 0.001(3) 0.001(3)
C3A 0.021(4) 0.006(3) 0.022(4) 0.002(3) 0.008(3) 0.005(3)
C3B 0.011(4) 0.015(3) 0.012(3) 0.006(3) 0.002(3) 0.001(3)
C4A 0.021(4) 0.006(3) 0.022(4) 0.002(3) 0.009(3) 0.004(3)
C4B 0.011(4) 0.014(3) 0.012(3) 0.006(3) 0.002(3) 0.002(3)
C5A 0.021(4) 0.006(3) 0.021(4) 0.002(3) 0.009(3) 0.004(3)
C5B 0.011(4) 0.014(3) 0.012(3) 0.006(3) 0.002(3) 0.001(3)
C6A 0.021(4) 0.006(3) 0.021(4) 0.002(3) 0.009(3) 0.005(3)
C6B 0.011(4) 0.014(3) 0.013(3) 0.006(3) 0.001(3) 0.001(3)
C7A 0.021(4) 0.007(3) 0.021(4) 0.002(3) 0.008(3) 0.005(3)
C7B 0.011(4) 0.014(3) 0.013(3) 0.006(3) 0.001(3) 0.001(3)
C8A 0.011(4) 0.023(4) 0.022(4) 0.010(3) 0.002(3) -0.001(3)
C8B 0.016(4) 0.017(3) 0.014(4) 0.007(3) 0.005(3) 0.004(3)
C9A 0.011(4) 0.023(4) 0.022(4) 0.010(3) 0.002(3) -0.002(3)
C9B 0.016(4) 0.017(3) 0.014(4) 0.006(3) 0.005(3) 0.004(3)
C10A 0.012(4) 0.024(4) 0.023(4) 0.010(3) 0.002(3) -0.002(3)
C10B 0.017(4) 0.017(3) 0.014(4) 0.007(3) 0.005(3) 0.003(3)
C11A 0.012(4) 0.023(4) 0.023(4) 0.010(3) 0.002(3) -0.002(3)
C11B 0.016(4) 0.017(3) 0.014(4) 0.007(3) 0.005(3) 0.004(3)
C12A 0.012(4) 0.023(4) 0.023(4) 0.010(3) 0.002(3) -0.001(3)
C12B 0.016(4) 0.017(3) 0.014(4) 0.007(3) 0.005(3) 0.004(3)
C13A 0.012(4) 0.023(4) 0.023(4) 0.010(3) 0.002(3) -0.001(3)
C13B 0.016(4) 0.017(3) 0.013(4) 0.007(3) 0.005(3) 0.004(3)
C14A 0.063(17) 0.032(11) 0.027(11) 0.026(12) 0.016(12) 0.009(9)
C14B 0.018(4) 0.016(4) 0.018(4) 0.007(3) 0.005(3) 0.002(3)
I1 0.0170(7) 0.0182(6) 0.0184(7) 0.0077(5) 0.0005(6) 0.0024(5)
I2 0.0132(7) 0.0233(7) 0.0141(6) 0.0012(5) 0.0029(5) 0.0044(5)
N1A 0.015(3) 0.014(3) 0.015(3) 0.0062(17) 0.0030(15) 0.0032(14)
N1B 0.009(3) 0.010(3) 0.009(3) 0.0029(16) 0.0028(14) 0.0020(14)
O1A 0.011(7) 0.013(6) 0.027(7) 0.008(5) 0.000(6) 0.002(5)
O1B 0.010(7) 0.013(6) 0.016(6) 0.003(5) 0.002(5) -0.004(5)
O2A 0.029(8) 0.016(6) 0.020(7) 0.008(6) 0.007(6) 0.008(5)
O2B 0.015(7) 0.007(5) 0.020(6) 0.000(5) 0.013(6) 0.001(5)
Zn1 0.0137(10) 0.0132(10) 0.0115(9) 0.0043(9) 0.0032(7) 0.0021(7)

loop_
_atom_type_symbol
_atom_type_description
_atom_type_scat_dispersion_real
_atom_type_scat_dispersion_imag
_atom_type_scat_source
C C 0.0033 0.0016 'International Tables Vol C Tables 4.2.6.8 and 6.1.1.4'
H H 0.0000 0.0000 'International Tables Vol C Tables 4.2.6.8 and 6.1.1.4'
I I -0.4742 1.8119 'International Tables Vol C Tables 4.2.6.8 and 6.1.1.4'
N N 0.0061 0.0033 'International Tables Vol C Tables 4.2.6.8 and 6.1.1.4'
O O 0.0106 0.0060 'International Tables Vol C Tables 4.2.6.8 and 6.1.1.4'
Zn Zn 0.2839 1.4301 'International Tables Vol C Tables 4.2.6.8 and 6.1.1.4'

loop_
_geom_angle_atom_site_label_1
_geom_angle_atom_site_label_2
_geom_angle_atom_site_label_3
_geom_angle
C2A C1A C6A 117.4(16)
O1A C1A C2A 123.1(16)
O1A C1A C6A 119.4(15)
C2B C1B C6B 118.5(15)
O1B C1B C2B 121.5(15)
O1B C1B C6B 120.0(14)
C1A C2A H2A 119.2
C3A C2A C1A 121.5(17)
C3A C2A H2A 119.2
C1B C2B H2B 120.5
C3B C2B C1B 119.1(15)
C3B C2B H2B 120.5
C2A C3A H3A 119.0
C2A C3A C4A 121.9(17)
C4A C3A H3A 119.0
C2B C3B H3B 118.8
C2B C3B C4B 122.3(16)
C4B C3B H3B 118.8
C3A C4A H4A 119.7
C3A C4A C5A 120.6(17)
C5A C4A H4A 119.7
C3B C4B H4B 120.2
C5B C4B C3B 119.6(16)
C5B C4B H4B 120.2
C4A C5A H5A 120.5
C4A C5A C6A 119.0(16)
C6A C5A H5A 120.5
C4B C5B H5B 120.3
C4B C5B C6B 119.4(15)
C6B C5B H5B 120.3
C5A C6A C1A 119.5(15)
C7A C6A C1A 123.0(16)
C7A C6A C5A 117.5(16)
C1B C6B C5B 121.1(15)
C1B C6B C7B 123.0(15)
C5B C6B C7B 115.9(15)
C6A C7A H7A 117.6
N1A C7A C6A 124.8(17)
N1A C7A H7A 117.6
C6B C7B H7B 117.5
N1B C7B C6B 124.9(16)
N1B C7B H7B 117.5
C9A C8A N1A 121.8(15)
C13A C8A C9A 122.8(16)
C13A C8A N1A 115.1(15)
C9B C8B C13B 119.5(15)
C9B C8B N1B 122.4(14)
C13B C8B N1B 118.1(15)
C8A C9A H9A 121.1
C10A C9A C8A 117.8(17)
C10A C9A H9A 121.1
C8B C9B H9B 120.4
C10B C9B C8B 119.2(16)
C10B C9B H9B 120.4
C9A C10A H10A 120.0
C11A C10A C9A 120.1(17)
C11A C10A H10A 120.0
C9B C10B H10B 119.4
C9B C10B C11B 121.1(16)
C11B C10B H10B 119.4
C10A C11A H11A 118.9
C12A C11A C10A 122.1(17)
C12A C11A H11A 118.9
C10B C11B H11B 119.3
C12B C11B C10B 121.5(16)
C12B C11B H11B 119.3
C11A C12A H12A 120.8
C11A C12A C13A 118.4(16)
C13A C12A H12A 120.8
C11B C12B H12B 121.4
C11B C12B C13B 117.3(15)
C13B C12B H12B 121.4
C8A C13A C12A 118.6(16)
O2A C13A C8A 118.3(15)
O2A C13A C12A 123.0(16)
C12B C13B C8B 121.4(15)
O2B C13B C8B 113.5(14)
O2B C13B C12B 125.1(14)
H14A C14A H14B 109.5
H14A C14A H14C 109.5
H14B C14A H14C 109.5
O2A C14A H14A 109.5
O2A C14A H14B 109.5
O2A C14A H14C 109.5
H14D C14B H14E 109.5
H14D C14B H14F 109.5
H14E C14B H14F 109.5
O2B C14B H14D 109.5
O2B C14B H14E 109.5
O2B C14B H14F 109.5
C7A N1A C8A 124.4(15)
C7A N1A H1A 117.8
C8A N1A H1A 117.8
C7B N1B C8B 125.5(14)
C7B N1B H1B 117.2
C8B N1B H1B 117.2
C1A O1A Zn1 124.5(11)
C1B O1B Zn1 123.4(10)
C13A O2A C14A 118.8(13)
C13B O2B C14B 116.2(12)
I1 Zn1 I2 123.65(7)
O1A Zn1 I1 104.0(4)
O1A Zn1 I2 103.6(4)
O1A Zn1 O1B 115.8(4)
O1B Zn1 I1 106.2(4)
O1B Zn1 I2 104.2(3)

loop_
_geom_bond_atom_site_label_1
_geom_bond_atom_site_label_2
_geom_bond_distance
C1A C2A 1.39(2)
C1A C6A 1.44(2)
C1A O1A 1.31(2)
C1B C2B 1.42(2)
C1B C6B 1.42(2)
C1B O1B 1.307(19)
C2A H2A 0.9500
C2A C3A 1.35(2)
C2B H2B 0.9500
C2B C3B 1.40(2)
C3A H3A 0.9500
C3A C4A 1.36(2)
C3B H3B 0.9500
C3B C4B 1.41(2)
C4A H4A 0.9500
C4A C5A 1.38(2)
C4B H4B 0.9500
C4B C5B 1.38(2)
C5A H5A 0.9500
C5A C6A 1.42(2)
C5B H5B 0.9500
C5B C6B 1.43(2)
C6A C7A 1.41(2)
C6B C7B 1.44(2)
C7A H7A 0.9500
C7A N1A 1.29(2)
C7B H7B 0.9500
C7B N1B 1.27(2)
C8A C9A 1.40(2)
C8A C13A 1.35(2)
C8A N1A 1.43(2)
C8B C9B 1.39(2)
C8B C13B 1.41(2)
C8B N1B 1.41(2)
C9A H9A 0.9500
C9A C10A 1.39(2)
C9B H9B 0.9500
C9B C10B 1.35(2)
C10A H10A 0.9500
C10A C11A 1.38(2)
C10B H10B 0.9500
C10B C11B 1.39(2)
C11A H11A 0.9500
C11A C12A 1.36(2)
C11B H11B 0.9500
C11B C12B 1.38(2)
C12A H12A 0.9500
C12A C13A 1.44(2)
C12B H12B 0.9500
C12B C13B 1.38(2)
C13A O2A 1.32(2)
C13B O2B 1.362(18)
C14A H14A 0.9800
C14A H14B 0.9800
C14A H14C 0.9800
C14A O2A 1.44(2)
C14B H14D 0.9800
C14B H14E 0.9800
C14B H14F 0.9800
C14B O2B 1.453(18)
I1 Zn1 2.558(3)
I2 Zn1 2.568(3)
N1A H1A 0.8800
N1B H1B 0.8800
O1A Zn1 1.979(12)
O1B Zn1 1.988(11)

loop_
_geom_hbond_atom_site_label_D
_geom_hbond_atom_site_label_H
_geom_hbond_atom_site_label_A
_geom_hbond_distance_DH
_geom_hbond_distance_HA
_geom_hbond_distance_DA
_geom_hbond_angle_DHA
C2B H2B O1A 0.95 2.54 3.34(2) 143
N1A H1A O1A 0.88 1.99 2.666(18) 133
N1B H1B O1B 0.88 2.01 2.690(16) 133

loop_
_geom_torsion_atom_site_label_1
_geom_torsion_atom_site_label_2
_geom_torsion_atom_site_label_3
_geom_torsion_atom_site_label_4
_geom_torsion
C1A C2A C3A C4A 0(3)
C1A C6A C7A N1A 0(3)
C1B C2B C3B C4B -1(2)
C1B C6B C7B N1B 0(3)
C2A C1A C6A C5A -2(2)
C2A C1A C6A C7A 176.9(16)
C2A C1A O1A Zn1 -11(2)
C2A C3A C4A C5A 0(3)
C2B C1B C6B C5B -2(2)
C2B C1B C6B C7B 177.3(16)
C2B C1B O1B Zn1 -9(2)
C2B C3B C4B C5B 1(2)
C3A C4A C5A C6A -1(3)
C3B C4B C5B C6B -1(2)
C4A C5A C6A C1A 2(2)
C4A C5A C6A C7A -177.2(15)
C4B C5B C6B C1B 2(2)
C4B C5B C6B C7B -178.0(15)
C5A C6A C7A N1A 178.4(16)
C5B C6B C7B N1B 179.6(16)
C6A C1A C2A C3A 1(3)
C6A C1A O1A Zn1 169.1(11)
C6A C7A N1A C8A 177.8(16)
C6B C1B C2B C3B 2(2)
C6B C1B O1B Zn1 170.6(11)
C6B C7B N1B C8B -178.3(16)
C8A C9A C10A C11A -4(3)
C8A C13A O2A C14A 172.8(17)
C8B C9B C10B C11B 2(3)
C8B C13B O2B C14B 171.9(14)
C9A C8A C13A C12A -4(3)
C9A C8A C13A O2A 177.8(17)
C9A C8A N1A C7A -3(3)
C9A C10A C11A C12A 3(3)
C9B C8B C13B C12B 2(3)
C9B C8B C13B O2B -178.7(15)
C9B C8B N1B C7B -7(3)
C9B C10B C11B C12B -2(3)
C10A C11A C12A C13A -3(3)
C10B C11B C12B C13B 2(3)
C11A C12A C13A C8A 3(3)
C11A C12A C13A O2A -178.6(17)
C11B C12B C13B C8B -2(3)
C11B C12B C13B O2B 178.6(16)
C12A C13A O2A C14A -5(3)
C12B C13B O2B C14B -9(2)
C13A C8A C9A C10A 4(3)
C13A C8A N1A C7A 171.6(17)
C13B C8B C9B C10B -2(3)
C13B C8B N1B C7B 175.7(16)
N1A C8A C9A C10A 178.3(16)
N1A C8A C13A C12A -178.6(16)
N1A C8A C13A O2A 3(2)
N1B C8B C9B C10B -179.3(16)
N1B C8B C13B C12B 179.8(16)
N1B C8B C13B O2B -1(2)
O1A C1A C2A C3A -179.1(16)
O1A C1A C6A C5A 178.3(15)
O1A C1A C6A C7A -3(3)
O1B C1B C2B C3B -177.9(15)
O1B C1B C6B C5B 177.7(15)
O1B C1B C6B C7B -3(2)

loop_
_twin_individual_id
_twin_individual_mass_fraction_refined
1 0.530(3)
2 0.470(3)
